data_1546428
loop_
_publ_author_name
'Nicolay N. Golovnev'
'Maxim S. Molokeev'
'Irina V. Sterkhova'
'Maxim K. Lesnikov'
'Victor V. Atuchin'

_publ_section_title
;
 Coordination effects in hydrated manganese(II)
 1,3-diethyl-2-thiobarbiturates and their thermal stability
;
_journal_issue 0
_journal_name_full Polyhedron
_journal_page_first 120
_journal_page_last 125
_journal_paper_doi 10.1016/j.poly.2017.06.002
_journal_volume 134
_journal_year 2017
_chemical_formula_moiety
;
C16 H30 Mn N4 O8 S2, H2 O
;
_chemical_formula_sum 'C16 H32 Mn N4 O9 S2'
_chemical_formula_weight 543.51
_space_group_crystal_system orthorhombic
_space_group_IT_number 61
_space_group_name_Hall '-P 2ac 2ab'
_space_group_name_H-M_alt 'P b c a'
_symmetry_space_group_name_Hall '-P 2ac 2ab'
_symmetry_space_group_name_H-M 'P b c a'
_atom_sites_solution_hydrogens mixed
_audit_creation_method SHELXL-2014/7
_cell_angle_alpha 90
_cell_angle_beta 90
_cell_angle_gamma 90
_cell_formula_units_Z 8
_cell_length_a 11.8868(3)
_cell_length_b 13.8324(3)
_cell_length_c 29.9847(8)
_cell_measurement_reflns_used 23121
_cell_measurement_temperature 296(2)
_cell_measurement_theta_max 27.474
_cell_measurement_theta_min 1.358
_cell_volume 4930.2(2)
_computing_cell_refinement 'APEX2 (Bruker, 2003-2008)'
_computing_data_collection 'APEX2 (Bruker, 2003-2008)'
_computing_data_reduction 'SAINT (Bruker, 2009)'
_computing_molecular_graphics 'DIAMOND (Brandenburg, 2005)'
_computing_publication_material 'publCIF (Westrip, 2009)'
_computing_structure_refinement 'SHELXL-2014/7 (Sheldrick, 2014)'
_computing_structure_solution 'SHELXS-97 (Sheldrick, 2008)'
_diffrn_ambient_temperature 296(2)
_diffrn_measured_fraction_theta_full 1.000
_diffrn_measured_fraction_theta_max 0.999
_diffrn_measurement_device_type 'Bruker APEX-II CCD'
_diffrn_measurement_method '\f and \w scans'
_diffrn_radiation_type MoK\a
_diffrn_radiation_wavelength 0.71073
_diffrn_reflns_av_R_equivalents 0.0331
_diffrn_reflns_av_unetI/netI 0.0304
_diffrn_reflns_Laue_measured_fraction_full 1.000
_diffrn_reflns_Laue_measured_fraction_max 0.999
_diffrn_reflns_limit_h_max 13
_diffrn_reflns_limit_h_min -15
_diffrn_reflns_limit_k_max 13
_diffrn_reflns_limit_k_min -17
_diffrn_reflns_limit_l_max 38
_diffrn_reflns_limit_l_min -34
_diffrn_reflns_number 23121
_diffrn_reflns_point_group_measured_fraction_full 1.000
_diffrn_reflns_point_group_measured_fraction_max 0.999
_diffrn_reflns_theta_full 25.000
_diffrn_reflns_theta_max 27.474
_diffrn_reflns_theta_min 1.358
_exptl_absorpt_coefficient_mu 0.756
_exptl_absorpt_correction_T_max 0.7456
_exptl_absorpt_correction_T_min 0.6465
_exptl_absorpt_correction_type multi-scan
_exptl_absorpt_process_details
;
SADABS (Bruker, 2004)
;
_exptl_crystal_colour colorless
_exptl_crystal_density_diffrn 1.464
_exptl_crystal_description block
_exptl_crystal_F_000 2280
_exptl_crystal_size_max 0.3
_exptl_crystal_size_mid 0.2
_exptl_crystal_size_min 0.1
_refine_diff_density_max 0.234
_refine_diff_density_min -0.190
_refine_diff_density_rms 0.045
_refine_ls_extinction_coef .
_refine_ls_extinction_method none
_refine_ls_goodness_of_fit_ref 1.012
_refine_ls_hydrogen_treatment mixed
_refine_ls_matrix_type full
_refine_ls_number_parameters 323
_refine_ls_number_reflns 5642
_refine_ls_number_restraints 10
_refine_ls_restrained_S_all 1.016
_refine_ls_R_factor_all 0.0452
_refine_ls_R_factor_gt 0.0302
_refine_ls_shift/su_max 0.001
_refine_ls_shift/su_mean 0.000
_refine_ls_structure_factor_coef Fsqd
_refine_ls_weighting_details 'w=1/[\s^2^(Fo^2^)+(0.0346P)^2^+1.1261P] where P=(Fo^2^+2Fc^2^)/3'
_refine_ls_weighting_scheme calc
_refine_ls_wR_factor_gt 0.0698
_refine_ls_wR_factor_ref 0.0760
_reflns_Friedel_coverage 0.000
_reflns_Friedel_fraction_full .
_reflns_Friedel_fraction_max .
_reflns_number_gt 4425
_reflns_number_total 5642
_reflns_threshold_expression 'I > 2\s(I)'
_cod_data_source_file MnH2O4Detba2_H2O.cif
_cod_data_source_block b
_cod_database_code 1546428
_shelx_shelxl_version_number 2014/7
_shelx_space_group_comment
;
The symmetry employed for this shelxl refinement is uniquely defined
by the following loop, which should always be used as a source of
symmetry information in preference to the above space-group names.
They are only intended as comments.
;

loop_
_space_group_symop_operation_xyz
'x, y, z'
'-x+1/2, -y, z+1/2'
'-x, y+1/2, -z+1/2'
'x+1/2, -y+1/2, -z'
'-x, -y, -z'
'x-1/2, y, -z-1/2'
'x, -y-1/2, z-1/2'
'-x-1/2, y-1/2, z'

loop_
_atom_site_label
_atom_site_type_symbol
_atom_site_fract_x
_atom_site_fract_y
_atom_site_fract_z
_atom_site_U_iso_or_equiv
_atom_site_adp_type
_atom_site_occupancy
_atom_site_site_symmetry_order
_atom_site_calc_flag
_atom_site_refinement_flags_posn
_atom_site_refinement_flags_adp
_atom_site_refinement_flags_occupancy
_atom_site_disorder_assembly
_atom_site_disorder_group
Mn Mn 0.46377(2) 0.40425(2) 0.37746(2) 0.02785(8) Uani 1 1 d . . . . .
S1 S 0.35430(4) 0.58469(3) 0.16528(2) 0.04032(12) Uani 1 1 d . . . . .
O1A O 0.45413(12) 0.49010(10) 0.31904(5) 0.0503(4) Uani 1 1 d . . . . .
O2A O 0.22752(11) 0.76499(9) 0.29854(4) 0.0451(3) Uani 1 1 d . . . . .
N1A N 0.29311(11) 0.67782(9) 0.23946(4) 0.0278(3) Uani 1 1 d . . . . .
N3A N 0.40151(11) 0.53959(9) 0.24991(4) 0.0285(3) Uani 1 1 d . . . . .
C2A C 0.34944(14) 0.60141(11) 0.22127(5) 0.0274(3) Uani 1 1 d . . . . .
C4A C 0.39921(15) 0.55094(13) 0.29674(6) 0.0339(4) Uani 1 1 d . . . . .
C5A C 0.33792(15) 0.62754(13) 0.31341(6) 0.0367(4) Uani 1 1 d . . . . .
H5A H 0.3328 0.6354 0.3441 0.044 Uiso 1 1 calc R U . . .
C6A C 0.28390(14) 0.69284(13) 0.28599(6) 0.0322(4) Uani 1 1 d . . . . .
C7A C 0.23282(15) 0.74749(12) 0.21045(6) 0.0374(4) Uani 1 1 d . . . . .
H71A H 0.2726 0.7537 0.1824 0.045 Uiso 1 1 calc R U . . .
H72A H 0.2319 0.8105 0.2247 0.045 Uiso 1 1 calc R U . . .
C8A C 0.11347(17) 0.71529(14) 0.20159(7) 0.0475(5) Uani 1 1 d . . . . .
H81A H 0.1143 0.6541 0.1865 0.057 Uiso 1 1 calc R U . . .
H82A H 0.0762 0.7624 0.1833 0.057 Uiso 1 1 calc R U . . .
H83A H 0.0740 0.7088 0.2294 0.057 Uiso 1 1 calc R U . . .
C9A C 0.46524(16) 0.45557(12) 0.23234(7) 0.0415(5) Uani 1 1 d . . . . .
H91A H 0.4311 0.4342 0.2046 0.050 Uiso 1 1 calc R U . . .
H92A H 0.4606 0.4027 0.2535 0.050 Uiso 1 1 calc R U . . .
C10A C 0.58745(19) 0.47976(18) 0.22407(10) 0.0699(7) Uani 1 1 d . . . . .
H11A H 0.6260 0.4234 0.2134 0.084 Uiso 1 1 calc R U . . .
H12A H 0.6215 0.5010 0.2514 0.084 Uiso 1 1 calc R U . . .
H13A H 0.5925 0.5303 0.2022 0.084 Uiso 1 1 calc R U . . .
S2 S 0.71857(4) 0.00198(3) 0.46570(2) 0.03689(11) Uani 1 1 d . . . . .
O1B O 0.51656(10) 0.30572(8) 0.42939(4) 0.0335(3) Uani 1 1 d . . . . .
O2B O 0.32430(10) 0.01161(9) 0.41295(5) 0.0431(3) Uani 1 1 d . . . . .
N1B N 0.50565(11) 0.01540(9) 0.43837(4) 0.0272(3) Uani 1 1 d . . . . .
N3B N 0.60362(11) 0.16110(9) 0.44296(4) 0.0252(3) Uani 1 1 d . . . . .
C2B C 0.60327(13) 0.06278(11) 0.44765(5) 0.0256(3) Uani 1 1 d . . . . .
C4B C 0.50706(14) 0.21401(11) 0.43053(5) 0.0271(3) Uani 1 1 d . . . . .
C5B C 0.41190(14) 0.16258(12) 0.42022(5) 0.0313(4) Uani 1 1 d . . . . .
H5B H 0.3480 0.1960 0.4112 0.038 Uiso 1 1 calc R U . . .
C6B C 0.40744(14) 0.06241(12) 0.42283(5) 0.0296(4) Uani 1 1 d . . . . .
C7B C 0.49785(17) -0.09058(12) 0.44418(6) 0.0366(4) Uani 1 1 d . . . . .
H71B H 0.4215 -0.1073 0.4526 0.044 Uiso 1 1 calc R U . . .
H72B H 0.5473 -0.1101 0.4683 0.044 Uiso 1 1 calc R U . . .
C8B C 0.52927(19) -0.14601(14) 0.40246(7) 0.0504(5) Uani 1 1 d . . . . .
H81B H 0.4813 -0.1264 0.3783 0.061 Uiso 1 1 calc R U . . .
H82B H 0.5202 -0.2140 0.4077 0.061 Uiso 1 1 calc R U . . .
H83B H 0.6062 -0.1327 0.3949 0.061 Uiso 1 1 calc R U . . .
C9B C 0.70889(14) 0.21655(13) 0.44983(6) 0.0352(4) Uani 1 1 d . . . . .
H91B H 0.7067 0.2744 0.4315 0.042 Uiso 1 1 calc R U . . .
H92B H 0.7721 0.1777 0.4400 0.042 Uiso 1 1 calc R U . . .
C10B C 0.72707(17) 0.24525(14) 0.49771(7) 0.0465(5) Uani 1 1 d . . . . .
H11B H 0.6631 0.2810 0.5082 0.056 Uiso 1 1 calc R U . . .
H12B H 0.7932 0.2848 0.4999 0.056 Uiso 1 1 calc R U . . .
H13B H 0.7365 0.1883 0.5156 0.056 Uiso 1 1 calc R U . . .
O1W O 0.64134(13) 0.44729(13) 0.37644(5) 0.0584(4) Uani 1 1 d D . . . .
H11W H 0.680(2) 0.4567(17) 0.4005(7) 0.070 Uiso 1 1 d D U . . .
H12W H 0.666(2) 0.4865(16) 0.3585(8) 0.070 Uiso 1 1 d D U . . .
O2W O 0.48778(11) 0.28406(9) 0.32838(4) 0.0377(3) Uani 1 1 d D . . . .
H21W H 0.4275(16) 0.2694(14) 0.3163(7) 0.045 Uiso 1 1 d D U . . .
H22W H 0.5212(16) 0.2328(13) 0.3346(7) 0.045 Uiso 1 1 d D U . . .
O3W O 0.28630(11) 0.36164(10) 0.37583(5) 0.0425(3) Uani 1 1 d D . . . .
H31W H 0.2398(18) 0.4054(14) 0.3829(7) 0.051 Uiso 1 1 d D U . . .
H32W H 0.2656(17) 0.3356(14) 0.3520(6) 0.051 Uiso 1 1 d D U . . .
O4W O 0.40533(12) 0.51303(11) 0.42395(5) 0.0516(4) Uani 1 1 d D . . . .
H41W H 0.4412(19) 0.5452(16) 0.4422(7) 0.062 Uiso 1 1 d D U . . .
H42W H 0.3386(16) 0.5214(17) 0.4244(8) 0.062 Uiso 1 1 d D U . . .
O5W O 0.53072(13) 0.61747(12) 0.48214(5) 0.0546(4) Uani 1 1 d D . . . .
H51W H 0.513(2) 0.6320(18) 0.5078(7) 0.066 Uiso 1 1 d D U . . .
H52W H 0.5936(18) 0.5881(16) 0.4832(8) 0.066 Uiso 1 1 d D U . . .

loop_
_atom_site_aniso_label
_atom_site_aniso_U_11
_atom_site_aniso_U_22
_atom_site_aniso_U_33
_atom_site_aniso_U_23
_atom_site_aniso_U_13
_atom_site_aniso_U_12
Mn 0.02649(14) 0.02776(14) 0.02931(14) -0.00189(9) -0.00453(10) 0.00290(11)
S1 0.0518(3) 0.0442(3) 0.0250(2) -0.00445(18) 0.0041(2) -0.0044(2)
O1A 0.0611(9) 0.0493(8) 0.0405(8) 0.0134(6) -0.0074(7) 0.0117(7)
O2A 0.0426(8) 0.0465(8) 0.0462(8) -0.0140(6) 0.0072(6) 0.0105(6)
N1A 0.0282(7) 0.0273(7) 0.0280(7) -0.0009(5) 0.0004(6) 0.0012(6)
N3A 0.0304(8) 0.0253(7) 0.0298(7) -0.0004(5) 0.0024(6) 0.0012(6)
C2A 0.0271(8) 0.0269(8) 0.0283(8) -0.0008(6) 0.0028(6) -0.0051(7)
C4A 0.0338(10) 0.0377(10) 0.0303(9) 0.0053(7) -0.0009(7) -0.0021(8)
C5A 0.0394(10) 0.0470(10) 0.0237(8) -0.0019(7) 0.0022(7) 0.0011(9)
C6A 0.0270(9) 0.0377(9) 0.0319(9) -0.0075(7) 0.0043(7) -0.0020(8)
C7A 0.0412(11) 0.0328(9) 0.0381(10) 0.0051(7) -0.0022(8) 0.0042(8)
C8A 0.0445(11) 0.0430(11) 0.0549(13) 0.0014(9) -0.0153(9) 0.0052(10)
C9A 0.0523(12) 0.0264(9) 0.0459(11) -0.0040(8) 0.0028(9) 0.0079(9)
C10A 0.0446(14) 0.0678(16) 0.097(2) -0.0217(14) 0.0122(13) 0.0173(12)
S2 0.0330(2) 0.0343(2) 0.0433(3) 0.00301(18) -0.00307(19) 0.0062(2)
O1B 0.0400(7) 0.0253(6) 0.0352(7) 0.0008(5) -0.0089(5) -0.0004(5)
O2B 0.0305(7) 0.0442(7) 0.0547(8) -0.0117(6) -0.0027(6) -0.0112(6)
N1B 0.0277(7) 0.0257(7) 0.0282(7) -0.0015(5) 0.0040(6) -0.0031(6)
N3B 0.0236(7) 0.0253(7) 0.0267(7) 0.0019(5) -0.0009(5) -0.0022(6)
C2B 0.0268(8) 0.0284(8) 0.0217(7) -0.0002(6) 0.0047(6) -0.0004(7)
C4B 0.0308(8) 0.0300(8) 0.0204(8) -0.0006(6) 0.0001(6) 0.0002(7)
C5B 0.0251(8) 0.0353(9) 0.0334(9) -0.0024(7) -0.0033(7) 0.0031(7)
C6B 0.0263(9) 0.0352(9) 0.0271(8) -0.0063(7) 0.0035(7) -0.0031(7)
C7B 0.0420(10) 0.0269(9) 0.0410(10) 0.0010(7) 0.0053(8) -0.0070(8)
C8B 0.0593(14) 0.0333(10) 0.0587(13) -0.0120(9) 0.0053(11) -0.0011(10)
C9B 0.0264(9) 0.0319(9) 0.0473(11) 0.0094(7) -0.0032(8) -0.0073(8)
C10B 0.0402(11) 0.0429(11) 0.0564(13) -0.0044(9) -0.0127(9) -0.0102(9)
O1W 0.0410(8) 0.0849(12) 0.0494(9) 0.0247(8) -0.0121(7) -0.0250(8)
O2W 0.0378(7) 0.0339(7) 0.0414(8) -0.0059(5) -0.0040(6) 0.0066(6)
O3W 0.0296(7) 0.0476(8) 0.0502(8) -0.0198(6) -0.0053(6) 0.0078(6)
O4W 0.0348(8) 0.0586(9) 0.0614(10) -0.0316(7) -0.0069(7) 0.0063(7)
O5W 0.0439(9) 0.0691(10) 0.0509(9) -0.0199(8) -0.0031(7) 0.0018(8)

loop_
_atom_type_symbol
_atom_type_description
_atom_type_scat_dispersion_real
_atom_type_scat_dispersion_imag
_atom_type_scat_source
C C 0.0033 0.0016 'International Tables Vol C Tables 4.2.6.8 and 6.1.1.4'
N N 0.0061 0.0033 'International Tables Vol C Tables 4.2.6.8 and 6.1.1.4'
O O 0.0106 0.0060 'International Tables Vol C Tables 4.2.6.8 and 6.1.1.4'
S S 0.1246 0.1234 'International Tables Vol C Tables 4.2.6.8 and 6.1.1.4'
Mn Mn 0.3368 0.7283 'International Tables Vol C Tables 4.2.6.8 and 6.1.1.4'
H H 0.0000 0.0000 'International Tables Vol C Tables 4.2.6.8 and 6.1.1.4'

loop_
_geom_angle_atom_site_label_1
_geom_angle_atom_site_label_2
_geom_angle_atom_site_label_3
_geom_angle
_geom_angle_site_symmetry_1
_geom_angle_site_symmetry_3
O1A Mn O1B 164.58(5) . .
O1A Mn O4W 97.20(6) . .
O1B Mn O4W 93.87(6) . .
O1A Mn O3W 94.60(6) . .
O1B Mn O3W 97.23(5) . .
O4W Mn O3W 83.82(5) . .
O1A Mn O1W 83.59(6) . .
O1B Mn O1W 84.37(5) . .
O4W Mn O1W 97.42(7) . .
O3W Mn O1W 177.92(6) . .
O1A Mn O2W 83.08(5) . .
O1B Mn O2W 88.18(5) . .
O4W Mn O2W 168.54(5) . .
O3W Mn O2W 84.74(5) . .
O1W Mn O2W 94.00(6) . .
C4A O1A Mn 147.40(13) . .
C2A N1A C6A 123.08(14) . .
C2A N1A C7A 120.39(14) . .
C6A N1A C7A 116.47(13) . .
C2A N3A C4A 123.26(14) . .
C2A N3A C9A 120.02(14) . .
C4A N3A C9A 116.73(14) . .
N3A C2A N1A 117.23(14) . .
N3A C2A S1 121.57(12) . .
N1A C2A S1 121.20(12) . .
O1A C4A C5A 126.55(17) . .
O1A C4A N3A 116.35(16) . .
C5A C4A N3A 117.10(15) . .
C4A C5A C6A 122.19(16) . .
C4A C5A H5A 118.9 . .
C6A C5A H5A 118.9 . .
O2A C6A C5A 126.03(16) . .
O2A C6A N1A 116.87(15) . .
C5A C6A N1A 117.09(15) . .
N1A C7A C8A 111.44(14) . .
N1A C7A H71A 109.3 . .
C8A C7A H71A 109.3 . .
N1A C7A H72A 109.3 . .
C8A C7A H72A 109.3 . .
H71A C7A H72A 108.0 . .
C7A C8A H81A 109.5 . .
C7A C8A H82A 109.5 . .
H81A C8A H82A 109.5 . .
C7A C8A H83A 109.5 . .
H81A C8A H83A 109.5 . .
H82A C8A H83A 109.5 . .
N3A C9A C10A 112.06(16) . .
N3A C9A H91A 109.2 . .
C10A C9A H91A 109.2 . .
N3A C9A H92A 109.2 . .
C10A C9A H92A 109.2 . .
H91A C9A H92A 107.9 . .
C9A C10A H11A 109.5 . .
C9A C10A H12A 109.5 . .
H11A C10A H12A 109.5 . .
C9A C10A H13A 109.5 . .
H11A C10A H13A 109.5 . .
H12A C10A H13A 109.5 . .
C4B O1B Mn 128.40(10) . .
C2B N1B C6B 123.31(13) . .
C2B N1B C7B 120.43(14) . .
C6B N1B C7B 116.26(14) . .
C2B N3B C4B 122.72(13) . .
C2B N3B C9B 120.20(13) . .
C4B N3B C9B 117.07(13) . .
N1B C2B N3B 117.41(14) . .
N1B C2B S2 121.00(12) . .
N3B C2B S2 121.57(12) . .
O1B C4B C5B 125.70(15) . .
O1B C4B N3B 116.83(14) . .
C5B C4B N3B 117.47(14) . .
C4B C5B C6B 122.43(16) . .
C4B C5B H5B 118.8 . .
C6B C5B H5B 118.8 . .
O2B C6B C5B 125.34(16) . .
O2B C6B N1B 118.20(15) . .
C5B C6B N1B 116.45(14) . .
N1B C7B C8B 112.90(15) . .
N1B C7B H71B 109.0 . .
C8B C7B H71B 109.0 . .
N1B C7B H72B 109.0 . .
C8B C7B H72B 109.0 . .
H71B C7B H72B 107.8 . .
C7B C8B H81B 109.5 . .
C7B C8B H82B 109.5 . .
H81B C8B H82B 109.5 . .
C7B C8B H83B 109.5 . .
H81B C8B H83B 109.5 . .
H82B C8B H83B 109.5 . .
N3B C9B C10B 112.97(14) . .
N3B C9B H91B 109.0 . .
C10B C9B H91B 109.0 . .
N3B C9B H92B 109.0 . .
C10B C9B H92B 109.0 . .
H91B C9B H92B 107.8 . .
C9B C10B H11B 109.5 . .
C9B C10B H12B 109.5 . .
H11B C10B H12B 109.5 . .
C9B C10B H13B 109.5 . .
H11B C10B H13B 109.5 . .
H12B C10B H13B 109.5 . .
Mn O1W H11W 122.6(16) . .
Mn O1W H12W 122.4(18) . .
H11W O1W H12W 105(2) . .
Mn O2W H21W 111.1(14) . .
Mn O2W H22W 123.0(14) . .
H21W O2W H22W 108(2) . .
Mn O3W H31W 115.5(15) . .
Mn O3W H32W 114.7(15) . .
H31W O3W H32W 109(2) . .
Mn O4W H41W 129.5(16) . .
Mn O4W H42W 115.4(17) . .
H41W O4W H42W 115(2) . .
H51W O5W H52W 108(2) . .

loop_
_geom_bond_atom_site_label_1
_geom_bond_atom_site_label_2
_geom_bond_distance
_geom_bond_site_symmetry_2
Mn O1A 2.1194(13) .
Mn O1B 2.1622(11) .
Mn O4W 2.1656(14) .
Mn O3W 2.1909(14) .
Mn O1W 2.1933(15) .
Mn O2W 2.2385(13) .
S1 C2A 1.6958(16) .
O1A C4A 1.258(2) .
O2A C6A 1.260(2) .
N1A C2A 1.365(2) .
N1A C6A 1.415(2) .
N1A C7A 1.483(2) .
N3A C2A 1.361(2) .
N3A C4A 1.413(2) .
N3A C9A 1.484(2) .
C4A C5A 1.379(3) .
C5A C6A 1.380(2) .
C5A H5A 0.9300 .
C7A C8A 1.510(3) .
C7A H71A 0.9700 .
C7A H72A 0.9700 .
C8A H81A 0.9600 .
C8A H82A 0.9600 .
C8A H83A 0.9600 .
C9A C10A 1.511(3) .
C9A H91A 0.9700 .
C9A H92A 0.9700 .
C10A H11A 0.9600 .
C10A H12A 0.9600 .
C10A H13A 0.9600 .
S2 C2B 1.6966(16) .
O1B C4B 1.2740(19) .
O2B C6B 1.2483(19) .
N1B C2B 1.361(2) .
N1B C6B 1.415(2) .
N1B C7B 1.479(2) .
N3B C2B 1.367(2) .
N3B C4B 1.411(2) .
N3B C9B 1.482(2) .
C4B C5B 1.372(2) .
C5B C6B 1.389(2) .
C5B H5B 0.9300 .
C7B C8B 1.514(3) .
C7B H71B 0.9700 .
C7B H72B 0.9700 .
C8B H81B 0.9600 .
C8B H82B 0.9600 .
C8B H83B 0.9600 .
C9B C10B 1.505(3) .
C9B H91B 0.9700 .
C9B H92B 0.9700 .
C10B H11B 0.9600 .
C10B H12B 0.9600 .
C10B H13B 0.9600 .
O1W H11W 0.86(2) .
O1W H12W 0.82(2) .
O2W H21W 0.829(18) .
O2W H22W 0.834(17) .
O3W H31W 0.847(18) .
O3W H32W 0.837(18) .
O4W H41W 0.825(19) .
O4W H42W 0.801(19) .
O5W H51W 0.822(19) .
O5W H52W 0.851(19) .
